data_4028343
loop_
_publ_author_name
'Fran\,cois Godin'
'Michel Pr\'evost'
'Fr\'ed\'erick Viens'
'Philippe Mochirian'
'Jean-Fran\,cois Brazeau'
'Serge I. Gorelsky'
'Yvan Guindon'

_publ_section_title
;
 A Study of Exocyclic Radical Reductions of Polysubstituted
 Tetrahydropyrans
;
_journal_name_full 'Journal of Organic Chemistry'
_journal_page_first 6075
_journal_page_last 6103
_journal_paper_doi 10.1021/jo400721e
_journal_volume 78
_journal_year 2013
_chemical_compound_source 'Synthesized by the authors. See text'
_chemical_formula_moiety 'C26 H34 Br N O4'
_chemical_formula_sum 'C26 H34 Br N O4'
_chemical_formula_weight 504.45
_chemical_name_systematic
; 
 ? 
;
_space_group_IT_number 14
_symmetry_cell_setting monoclinic
_symmetry_space_group_name_Hall '-P 2yn'
_symmetry_space_group_name_H-M 'P 1 21/n 1'
_atom_sites_solution_hydrogens geom
_atom_sites_solution_primary direct
_atom_sites_solution_secondary difmap
_audit_creation_method SHELXL-97
_cell_angle_alpha 90
_cell_angle_beta 95.038(2)
_cell_angle_gamma 90
_cell_formula_units_Z 4
_cell_length_a 15.8103(8)
_cell_length_b 5.1284(3)
_cell_length_c 30.3621(17)
_cell_measurement_reflns_used 13622
_cell_measurement_temperature 150
_cell_measurement_theta_max 68.67
_cell_measurement_theta_min 2.92
_cell_volume 2452.3(2)
_computing_cell_refinement 'SAINT V7.68A(Bruker AXS, 2009)'
_computing_data_collection 'APEX2  (Bruker AXS, 2009)'
_computing_data_reduction 'SAINT V7.68A(Bruker AXS, 2009)'
_computing_molecular_graphics 'SHELXTL v6.12 (Bruker AXS, 2001)'
_computing_publication_material 'UdMX (Maris, 2004)'
_computing_structure_refinement 'SHELXL97 (Sheldrick, 2008)'
_computing_structure_solution 'SHELXS97 (Sheldrick, 2008)'
_diffrn_ambient_temperature 150
_diffrn_detector_area_resol_mean 8.3
_diffrn_measured_fraction_theta_full 0.995
_diffrn_measured_fraction_theta_max 0.995
_diffrn_measurement_device_type 'Bruker Microstar'
_diffrn_measurement_method \w
_diffrn_radiation_monochromator 'Helios optics'
_diffrn_radiation_source 'Rotating Anode'
_diffrn_radiation_type CuK\a
_diffrn_radiation_wavelength 1.54178
_diffrn_reflns_av_R_equivalents 0.047
_diffrn_reflns_av_sigmaI/netI 0.0227
_diffrn_reflns_limit_h_max 19
_diffrn_reflns_limit_h_min -19
_diffrn_reflns_limit_k_max 6
_diffrn_reflns_limit_k_min -4
_diffrn_reflns_limit_l_max 36
_diffrn_reflns_limit_l_min -36
_diffrn_reflns_number 39723
_diffrn_reflns_theta_full 69.52
_diffrn_reflns_theta_max 69.52
_diffrn_reflns_theta_min 2.92
_exptl_absorpt_coefficient_mu 2.536
_exptl_absorpt_correction_T_max 0.9505
_exptl_absorpt_correction_T_min 0.5889
_exptl_absorpt_correction_type multi-scan
_exptl_absorpt_process_details 'Sadabs (Sheldrick, 1996)'
_exptl_crystal_colour Colorless
_exptl_crystal_density_diffrn 1.366
_exptl_crystal_description Needle
_exptl_crystal_F_000 1056
_exptl_crystal_size_max 0.20
_exptl_crystal_size_mid 0.03
_exptl_crystal_size_min 0.02
_refine_diff_density_max 0.897
_refine_diff_density_min -0.781
_refine_diff_density_rms 0.054
_refine_ls_extinction_method none
_refine_ls_goodness_of_fit_ref 1.026
_refine_ls_hydrogen_treatment constr
_refine_ls_matrix_type full
_refine_ls_number_parameters 296
_refine_ls_number_reflns 4582
_refine_ls_number_restraints 2
_refine_ls_restrained_S_all 1.027
_refine_ls_R_factor_all 0.0476
_refine_ls_R_factor_gt 0.0388
_refine_ls_shift/su_max 0.001
_refine_ls_shift/su_mean 0.000
_refine_ls_structure_factor_coef Fsqd
_refine_ls_weighting_details 'calc w=1/[\s^2^(Fo^2^)+(0.0673P)^2^+1.0044P] where P=(Fo^2^+2Fc^2^)/3'
_refine_ls_weighting_scheme calc
_refine_ls_wR_factor_gt 0.1069
_refine_ls_wR_factor_ref 0.1116
_reflns_number_gt 3772
_reflns_number_total 4582
_reflns_threshold_expression I>2\s(I)
_cod_data_source_file jo400721e_si_004.cif
_cod_data_source_block guin68
_cod_database_code 4028343

loop_
_symmetry_equiv_pos_as_xyz
'x, y, z'
'-x+1/2, y+1/2, -z+1/2'
'-x, -y, -z'
'x-1/2, -y-1/2, z-1/2'

loop_
_atom_site_label
_atom_site_type_symbol
_atom_site_fract_x
_atom_site_fract_y
_atom_site_fract_z
_atom_site_U_iso_or_equiv
_atom_site_adp_type
_atom_site_occupancy
_atom_site_symmetry_multiplicity
_atom_site_calc_flag
_atom_site_refinement_flags
_atom_site_disorder_assembly
_atom_site_disorder_group
Br3 Br 0.444290(18) 0.56780(7) 0.125531(11) 0.06048(14) Uani 1 1 d . . .
C1 C 0.69243(16) 0.8201(5) 0.15275(10) 0.0470(6) Uani 1 1 d . . .
H1 H 0.7264 0.9607 0.1440 0.056 Uiso 1 1 calc R . .
C2 C 0.60822(17) 0.8019(5) 0.13574(10) 0.0519(7) Uani 1 1 d . . .
H2 H 0.5846 0.9279 0.1153 0.062 Uiso 1 1 calc R . .
C3 C 0.55966(15) 0.5995(5) 0.14885(8) 0.0395(5) Uani 1 1 d . . .
C4 C 0.59282(16) 0.4172(5) 0.17864(9) 0.0430(6) Uani 1 1 d . . .
H4 H 0.5584 0.2784 0.1876 0.052 Uiso 1 1 calc R . .
C5 C 0.67663(15) 0.4368(5) 0.19552(8) 0.0376(5) Uani 1 1 d . . .
H5 H 0.6996 0.3123 0.2164 0.045 Uiso 1 1 calc R . .
C6 C 0.72740(13) 0.6367(4) 0.18214(7) 0.0293(4) Uani 1 1 d . . .
N7 N 0.81373(11) 0.6599(3) 0.19847(6) 0.0305(4) Uani 1 1 d . . .
H7 H 0.8341 0.8175 0.2038 0.037 Uiso 1 1 calc R . .
C8 C 0.86693(13) 0.4548(4) 0.20635(7) 0.0277(4) Uani 1 1 d . . .
O8 O 0.84852(9) 0.2268(3) 0.20049(5) 0.0353(3) Uani 1 1 d . . .
O9 O 0.94464(9) 0.5386(3) 0.22167(5) 0.0307(3) Uani 1 1 d . . .
C10 C 1.00958(13) 0.3372(4) 0.22567(7) 0.0315(5) Uani 1 1 d . . .
H10A H 1.0045 0.2239 0.1992 0.038 Uiso 1 1 calc R . .
H10B H 1.0027 0.2278 0.2520 0.038 Uiso 1 1 calc R . .
C11 C 1.09602(13) 0.4694(4) 0.23015(7) 0.0300(4) Uani 1 1 d . . .
H11 H 1.1401 0.3301 0.2295 0.036 Uiso 1 1 calc R . .
C12 C 1.11176(15) 0.6140(5) 0.27427(7) 0.0374(5) Uani 1 1 d . . .
H12A H 1.0725 0.7616 0.2748 0.056 Uiso 1 1 calc R . .
H12B H 1.1704 0.6781 0.2776 0.056 Uiso 1 1 calc R . .
H12C H 1.1025 0.4947 0.2986 0.056 Uiso 1 1 calc R . .
C13 C 1.10684(13) 0.6540(4) 0.19160(7) 0.0281(4) Uani 1 1 d . . .
H13 H 1.0732 0.8155 0.1961 0.034 Uiso 1 1 calc R . .
C14 C 1.19817(13) 0.7340(4) 0.18624(8) 0.0345(5) Uani 1 1 d . . .
H14A H 1.2329 0.5772 0.1818 0.041 Uiso 1 1 calc R . .
H14B H 1.2224 0.8241 0.2133 0.041 Uiso 1 1 calc R . .
C15 C 1.19991(14) 0.9165(4) 0.14630(8) 0.0358(5) Uani 1 1 d . . .
H15A H 1.1735 1.0849 0.1532 0.043 Uiso 1 1 calc R . .
H15B H 1.2597 0.9511 0.1408 0.043 Uiso 1 1 calc R . .
C16 C 1.15296(13) 0.8026(4) 0.10431(7) 0.0319(5) Uani 1 1 d . . .
H16 H 1.1448 0.9464 0.0821 0.038 Uiso 1 1 calc R . .
C17 C 1.06466(13) 0.7132(4) 0.11549(7) 0.0283(4) Uani 1 1 d . . .
H17 H 1.0339 0.8701 0.1254 0.034 Uiso 1 1 calc R . .
O18 O 1.07227(9) 0.5317(3) 0.15171(5) 0.0273(3) Uani 1 1 d . . .
C19 C 1.20357(15) 0.5866(4) 0.08402(8) 0.0378(5) Uani 1 1 d . . .
H19A H 1.2598 0.6527 0.0785 0.057 Uiso 1 1 calc R . .
H19B H 1.1735 0.5299 0.0561 0.057 Uiso 1 1 calc R . .
H19C H 1.2098 0.4387 0.1045 0.057 Uiso 1 1 calc R . .
C20 C 1.00849(14) 0.5851(4) 0.07810(7) 0.0304(4) Uani 1 1 d . . .
H20 H 1.0365 0.4210 0.0691 0.036 Uiso 1 1 calc R . .
C21 C 0.99631(15) 0.7655(5) 0.03826(7) 0.0367(5) Uani 1 1 d . . .
H21A H 0.9550 0.6887 0.0160 0.055 Uiso 1 1 calc R . .
H21B H 1.0507 0.7890 0.0256 0.055 Uiso 1 1 calc R . .
H21C H 0.9754 0.9351 0.0475 0.055 Uiso 1 1 calc R . .
C22 C 0.92384(15) 0.5160(5) 0.09544(8) 0.0425(6) Uani 1 1 d . A .
H22A H 0.9332 0.3909 0.1202 0.051 Uiso 1 1 calc R . .
H22B H 0.8975 0.6751 0.1067 0.051 Uiso 1 1 calc R . .
O23 O 0.86861(10) 0.4038(3) 0.06112(5) 0.0387(4) Uani 1 1 d D . .
C24A C 0.7843(4) 0.3948(16) 0.0760(2) 0.0419(12) Uani 0.507(7) 1 d PD A -1
H24A H 0.7594 0.5719 0.0764 0.050 Uiso 0.507(7) 1 calc PR A -1
H24B H 0.7858 0.3200 0.1061 0.050 Uiso 0.507(7) 1 calc PR A -1
C24B C 0.7988(4) 0.2663(17) 0.0785(2) 0.0419(12) Uani 0.493(7) 1 d PD A -2
H24C H 0.7754 0.3720 0.1019 0.050 Uiso 0.493(7) 1 calc PR A -2
H24D H 0.8192 0.0988 0.0917 0.050 Uiso 0.493(7) 1 calc PR A -2
C25 C 0.73132(15) 0.2165(6) 0.04182(8) 0.0491(7) Uani 1 1 d D . .
C26 C 0.75422(19) 0.0100(7) 0.01700(12) 0.0648(8) Uani 1 1 d . A .
H26 H 0.8096 -0.0618 0.0221 0.078 Uiso 1 1 calc R . .
C27 C 0.6973(2) -0.0953(6) -0.01551(13) 0.0686(9) Uani 1 1 d . . .
H27 H 0.7137 -0.2401 -0.0323 0.082 Uiso 1 1 calc R A .
C28 C 0.6180(2) 0.0071(6) -0.02352(11) 0.0576(7) Uani 1 1 d . A .
H28 H 0.5794 -0.0639 -0.0461 0.069 Uiso 1 1 calc R . .
C29 C 0.59469(18) 0.2106(6) 0.00097(12) 0.0643(8) Uani 1 1 d . . .
H29 H 0.5391 0.2807 -0.0041 0.077 Uiso 1 1 calc R A .
C30 C 0.65092(18) 0.3166(6) 0.03310(11) 0.0604(8) Uani 1 1 d . A .
H30 H 0.6339 0.4619 0.0496 0.072 Uiso 1 1 calc R . .

loop_
_atom_site_aniso_label
_atom_site_aniso_U_11
_atom_site_aniso_U_22
_atom_site_aniso_U_33
_atom_site_aniso_U_23
_atom_site_aniso_U_13
_atom_site_aniso_U_12
Br3 0.03577(17) 0.0754(2) 0.0671(2) -0.00550(16) -0.01341(13) 0.00023(13)
C1 0.0409(13) 0.0322(12) 0.0657(17) 0.0110(12) -0.0081(12) -0.0040(10)
C2 0.0481(14) 0.0412(14) 0.0631(17) 0.0112(13) -0.0138(13) 0.0039(11)
C3 0.0303(11) 0.0471(13) 0.0402(13) -0.0091(11) -0.0014(9) 0.0030(10)
C4 0.0336(12) 0.0488(14) 0.0475(14) 0.0033(11) 0.0084(10) -0.0028(10)
C5 0.0335(12) 0.0444(13) 0.0356(12) 0.0083(10) 0.0069(9) 0.0006(10)
C6 0.0301(10) 0.0270(10) 0.0308(11) -0.0048(8) 0.0023(8) 0.0024(8)
N7 0.0294(9) 0.0223(8) 0.0392(10) -0.0024(7) -0.0004(7) -0.0002(7)
C8 0.0295(10) 0.0252(10) 0.0286(10) 0.0007(8) 0.0030(8) -0.0015(8)
O8 0.0344(8) 0.0226(7) 0.0482(9) 0.0009(6) 0.0001(7) -0.0018(6)
O9 0.0266(7) 0.0249(7) 0.0399(8) -0.0019(6) -0.0007(6) 0.0007(6)
C10 0.0332(11) 0.0253(10) 0.0356(11) 0.0040(9) 0.0013(9) 0.0048(9)
C11 0.0295(11) 0.0295(10) 0.0304(11) 0.0026(9) -0.0016(8) 0.0054(8)
C12 0.0340(11) 0.0444(13) 0.0327(11) -0.0013(10) -0.0033(9) 0.0042(10)
C13 0.0277(10) 0.0254(9) 0.0301(11) -0.0006(8) -0.0041(8) 0.0008(8)
C14 0.0288(10) 0.0352(11) 0.0381(12) 0.0012(9) -0.0045(9) -0.0029(9)
C15 0.0312(11) 0.0309(11) 0.0446(13) 0.0012(10) -0.0005(10) -0.0050(9)
C16 0.0320(10) 0.0279(10) 0.0358(11) 0.0042(9) 0.0018(9) -0.0013(9)
C17 0.0305(10) 0.0247(10) 0.0290(10) 0.0037(8) -0.0005(8) 0.0021(8)
O18 0.0284(7) 0.0250(7) 0.0276(7) 0.0018(6) -0.0019(6) -0.0006(6)
C19 0.0333(11) 0.0356(12) 0.0451(13) 0.0000(10) 0.0069(10) -0.0005(9)
C20 0.0294(10) 0.0321(11) 0.0292(10) 0.0011(9) -0.0004(8) -0.0001(8)
C21 0.0399(12) 0.0383(12) 0.0310(11) 0.0031(9) -0.0019(9) 0.0008(10)
C22 0.0336(12) 0.0634(16) 0.0296(11) -0.0012(11) -0.0018(9) -0.0101(11)
O23 0.0290(8) 0.0570(10) 0.0295(8) 0.0007(7) 0.0000(6) -0.0098(7)
C24A 0.032(2) 0.059(4) 0.0352(16) 0.004(3) 0.0029(15) -0.010(3)
C24B 0.032(2) 0.059(4) 0.0352(16) 0.004(3) 0.0029(15) -0.010(3)
C25 0.0328(12) 0.0799(19) 0.0345(13) 0.0043(13) 0.0030(10) -0.0187(13)
C26 0.0379(15) 0.083(2) 0.074(2) 0.0084(18) 0.0083(14) 0.0129(14)
C27 0.062(2) 0.0589(18) 0.087(2) -0.0226(17) 0.0211(18) -0.0044(15)
C28 0.0515(17) 0.0604(17) 0.0597(18) -0.0094(14) -0.0021(14) -0.0195(14)
C29 0.0393(14) 0.0622(18) 0.088(2) -0.0108(17) -0.0150(14) 0.0062(13)
C30 0.0478(16) 0.0532(16) 0.080(2) -0.0229(15) 0.0045(14) -0.0051(13)

loop_
_atom_type_symbol
_atom_type_description
_atom_type_scat_dispersion_real
_atom_type_scat_dispersion_imag
_atom_type_scat_source
C C 0.0181 0.0091 'International Tables Vol C Tables 4.2.6.8 and 6.1.1.4'
H H 0.0000 0.0000 'International Tables Vol C Tables 4.2.6.8 and 6.1.1.4'
N N 0.0311 0.0180 'International Tables Vol C Tables 4.2.6.8 and 6.1.1.4'
O O 0.0492 0.0322 'International Tables Vol C Tables 4.2.6.8 and 6.1.1.4'
Br Br -0.6763 1.2805 'International Tables Vol C Tables 4.2.6.8 and 6.1.1.4'

loop_
_geom_angle_atom_site_label_1
_geom_angle_atom_site_label_2
_geom_angle_atom_site_label_3
_geom_angle
_geom_angle_publ_flag
C6 C1 C2 120.8(2) y
C6 C1 H1 119.6 ?
C2 C1 H1 119.6 ?
C3 C2 C1 119.1(2) y
C3 C2 H2 120.5 ?
C1 C2 H2 120.5 ?
C2 C3 C4 121.1(2) y
C2 C3 BR3 119.95(19) y
C4 C3 BR3 118.98(19) y
C3 C4 C5 119.5(2) y
C3 C4 H4 120.2 ?
C5 C4 H4 120.2 ?
C4 C5 C6 120.5(2) y
C4 C5 H5 119.8 ?
C6 C5 H5 119.8 ?
C1 C6 C5 119.0(2) y
C1 C6 N7 119.3(2) y
C5 C6 N7 121.70(19) y
C8 N7 C6 124.12(17) y
C8 N7 H7 117.9 ?
C6 N7 H7 117.9 ?
O8 C8 O9 123.91(19) y
O8 C8 N7 125.8(2) y
O9 C8 N7 110.31(16) y
C8 O9 C10 114.77(15) y
O9 C10 C11 108.26(16) y
O9 C10 H10A 110.0 ?
C11 C10 H10A 110.0 ?
O9 C10 H10B 110.0 ?
C11 C10 H10B 110.0 ?
H10A C10 H10B 108.4 ?
C10 C11 C13 111.60(17) y
C10 C11 C12 111.69(18) y
C13 C11 C12 110.48(18) y
C10 C11 H11 107.6 ?
C13 C11 H11 107.6 ?
C12 C11 H11 107.6 ?
C11 C12 H12A 109.5 ?
C11 C12 H12B 109.5 ?
H12A C12 H12B 109.5 ?
C11 C12 H12C 109.5 ?
H12A C12 H12C 109.5 ?
H12B C12 H12C 109.5 ?
O18 C13 C14 108.86(17) y
O18 C13 C11 108.51(16) y
C14 C13 C11 114.84(17) y
O18 C13 H13 108.1 ?
C14 C13 H13 108.1 ?
C11 C13 H13 108.1 ?
C13 C14 C15 109.38(17) y
C13 C14 H14A 109.8 ?
C15 C14 H14A 109.8 ?
C13 C14 H14B 109.8 ?
C15 C14 H14B 109.8 ?
H14A C14 H14B 108.2 ?
C16 C15 C14 112.58(17) y
C16 C15 H15A 109.1 ?
C14 C15 H15A 109.1 ?
C16 C15 H15B 109.1 ?
C14 C15 H15B 109.1 ?
H15A C15 H15B 107.8 ?
C19 C16 C15 112.27(19) y
C19 C16 C17 113.05(18) y
C15 C16 C17 108.23(18) y
C19 C16 H16 107.7 ?
C15 C16 H16 107.7 ?
C17 C16 H16 107.7 ?
O18 C17 C20 107.10(16) y
O18 C17 C16 110.23(16) y
C20 C17 C16 116.40(17) y
O18 C17 H17 107.6 ?
C20 C17 H17 107.6 ?
C16 C17 H17 107.6 ?
C13 O18 C17 111.36(14) y
C16 C19 H19A 109.5 ?
C16 C19 H19B 109.5 ?
H19A C19 H19B 109.5 ?
C16 C19 H19C 109.5 ?
H19A C19 H19C 109.5 ?
H19B C19 H19C 109.5 ?
C21 C20 C22 111.27(19) y
C21 C20 C17 110.73(17) y
C22 C20 C17 108.34(18) y
C21 C20 H20 108.8 ?
C22 C20 H20 108.8 ?
C17 C20 H20 108.8 ?
C20 C21 H21A 109.5 ?
C20 C21 H21B 109.5 ?
H21A C21 H21B 109.5 ?
C20 C21 H21C 109.5 ?
H21A C21 H21C 109.5 ?
H21B C21 H21C 109.5 ?
O23 C22 C20 110.05(19) y
O23 C22 H22A 109.6 ?
C20 C22 H22A 109.7 ?
O23 C22 H22B 109.6 ?
C20 C22 H22B 109.7 ?
H22A C22 H22B 108.2 ?
C22 O23 C24A 108.0(3) y
C22 O23 C24B 111.7(3) y
O23 C24A C25 105.4(4) y
O23 C24A H24A 110.7 ?
C25 C24A H24A 110.7 ?
O23 C24A H24B 110.7 ?
C25 C24A H24B 110.7 ?
H24A C24A H24B 108.8 ?
O23 C24B C25 109.2(4) y
O23 C24B H24C 109.8 ?
C25 C24B H24C 109.8 ?
O23 C24B H24D 109.8 ?
C25 C24B H24D 109.8 ?
H24C C24B H24D 108.3 ?
C26 C25 C30 117.9(3) y
C26 C25 C24B 109.7(4) y
C30 C25 C24B 131.8(4) y
C26 C25 C24A 131.6(3) y
C30 C25 C24A 109.9(4) y
C25 C26 C27 120.5(3) y
C25 C26 H26 119.7 ?
C27 C26 H26 119.7 ?
C28 C27 C26 120.5(3) y
C28 C27 H27 119.8 ?
C26 C27 H27 119.8 ?
C29 C28 C27 119.4(3) y
C29 C28 H28 120.3 ?
C27 C28 H28 120.3 ?
C28 C29 C30 120.4(3) y
C28 C29 H29 119.8 ?
C30 C29 H29 119.8 ?
C29 C30 C25 121.2(3) y
C29 C30 H30 119.4 ?
C25 C30 H30 119.4 ?

loop_
_geom_bond_atom_site_label_1
_geom_bond_atom_site_label_2
_geom_bond_distance
_geom_bond_publ_flag
Br3 C3 1.905(2) y
C1 C6 1.379(3) y
C1 C2 1.388(4) y
C1 H1 0.9500 ?
C2 C3 1.371(4) y
C2 H2 0.9500 ?
C3 C4 1.373(4) y
C4 C5 1.382(3) y
C4 H4 0.9500 ?
C5 C6 1.385(3) y
C5 H5 0.9500 ?
C6 N7 1.416(3) y
N7 C8 1.355(3) y
N7 H7 0.8800 ?
C8 O8 1.214(2) y
C8 O9 1.345(3) y
O9 C10 1.454(2) y
C10 C11 1.521(3) y
C10 H10a 0.9900 ?
C10 H10b 0.9900 ?
C11 C13 1.526(3) y
C11 C12 1.532(3) y
C11 H11 1.0000 ?
C12 H12a 0.9800 ?
C12 H12b 0.9800 ?
C12 H12c 0.9800 ?
C13 O18 1.429(2) y
C13 C14 1.523(3) y
C13 H13 1.0000 ?
C14 C15 1.534(3) y
C14 H14a 0.9900 ?
C14 H14b 0.9900 ?
C15 C16 1.533(3) y
C15 H15a 0.9900 ?
C15 H15b 0.9900 ?
C16 C19 1.527(3) y
C16 C17 1.535(3) y
C16 H16 1.0000 ?
C17 O18 1.438(2) y
C17 C20 1.527(3) y
C17 H17 1.0000 ?
C19 H19a 0.9800 ?
C19 H19b 0.9800 ?
C19 H19c 0.9800 ?
C20 C21 1.522(3) y
C20 C22 1.522(3) y
C20 H20 1.0000 ?
C21 H21a 0.9800 ?
C21 H21b 0.9800 ?
C21 H21c 0.9800 ?
C22 O23 1.421(3) y
C22 H22a 0.9900 ?
C22 H22b 0.9900 ?
O23 C24a 1.445(6) y
O23 C24b 1.448(6) y
C24a C25 1.569(7) y
C24a H24a 0.9900 ?
C24a H24b 0.9900 ?
C24b C25 1.495(7) y
C24b H24c 0.9900 ?
C24b H24d 0.9900 ?
C25 C26 1.367(5) y
C25 C30 1.375(4) y
C26 C27 1.386(5) y
C26 H26 0.9500 ?
C27 C28 1.361(5) y
C27 H27 0.9500 ?
C28 C29 1.351(4) y
C28 H28 0.9500 ?
C29 C30 1.373(4) y
C29 H29 0.9500 ?
C30 H30 0.9500 ?

loop_
_geom_hbond_atom_site_label_D
_geom_hbond_atom_site_label_H
_geom_hbond_atom_site_label_A
_geom_hbond_distance_DH
_geom_hbond_distance_HA
_geom_hbond_distance_DA
_geom_hbond_angle_DHA
_geom_hbond_site_symmetry_A
N7 H7 O8 0.88 2.11 2.959(2) 160.4 1_565

loop_
_geom_torsion_atom_site_label_1
_geom_torsion_atom_site_label_2
_geom_torsion_atom_site_label_3
_geom_torsion_atom_site_label_4
_geom_torsion
_geom_torsion_publ_flag
C6 C1 C2 C3 0.6(4) y
C1 C2 C3 C4 0.5(4) y
C1 C2 C3 BR3 -179.3(2) y
C2 C3 C4 C5 -0.4(4) y
BR3 C3 C4 C5 179.47(18) y
C3 C4 C5 C6 -0.8(4) y
C2 C1 C6 C5 -1.8(4) y
C2 C1 C6 N7 179.3(2) y
C4 C5 C6 C1 1.9(4) y
C4 C5 C6 N7 -179.2(2) y
C1 C6 N7 C8 -143.1(2) y
C5 C6 N7 C8 38.1(3) y
C6 N7 C8 O8 0.3(3) y
C6 N7 C8 O9 180.00(18) y
O8 C8 O9 C10 7.5(3) y
N7 C8 O9 C10 -172.22(17) y
C8 O9 C10 C11 163.81(17) y
O9 C10 C11 C13 -56.0(2) y
O9 C10 C11 C12 68.2(2) y
C10 C11 C13 O18 -41.3(2) y
C12 C11 C13 O18 -166.24(16) y
C10 C11 C13 C14 -163.38(18) y
C12 C11 C13 C14 71.7(2) y
O18 C13 C14 C15 57.7(2) y
C11 C13 C14 C15 179.52(18) y
C13 C14 C15 C16 -52.1(2) y
C14 C15 C16 C19 -74.9(2) y
C14 C15 C16 C17 50.6(2) y
C19 C16 C17 O18 69.1(2) y
C15 C16 C17 O18 -55.9(2) y
C19 C16 C17 C20 -53.1(2) y
C15 C16 C17 C20 -178.12(17) y
C14 C13 O18 C17 -66.1(2) y
C11 C13 O18 C17 168.30(16) y
C20 C17 O18 C13 -166.57(16) y
C16 C17 O18 C13 65.9(2) y
O18 C17 C20 C21 179.53(17) y
C16 C17 C20 C21 -56.6(2) y
O18 C17 C20 C22 57.3(2) y
C16 C17 C20 C22 -178.92(19) y
C21 C20 C22 O23 56.1(3) y
C17 C20 C22 O23 178.09(18) y
C20 C22 O23 C24A -167.6(4) y
C20 C22 O23 C24B 162.9(4) y
C22 O23 C24A C25 -168.0(3) y
C24B O23 C24A C25 -65.4(9) y
C22 O23 C24B C25 164.6(4) y
C24A O23 C24B C25 76.9(9) y
O23 C24B C25 C26 78.2(6) y
O23 C24B C25 C30 -110.8(5) y
O23 C24B C25 C24A -72.2(9) y
O23 C24A C25 C26 30.6(7) y
O23 C24A C25 C30 -140.6(4) y
O23 C24A C25 C24B 69.1(9) y
C30 C25 C26 C27 -0.7(5) y
C24B C25 C26 C27 171.7(4) y
C24A C25 C26 C27 -171.3(5) y
C25 C26 C27 C28 0.7(5) y
C26 C27 C28 C29 -1.0(5) y
C27 C28 C29 C30 1.3(5) y
C28 C29 C30 C25 -1.3(5) y
C26 C25 C30 C29 1.0(5) y
C24B C25 C30 C29 -169.4(5) y
C24A C25 C30 C29 173.6(4) y
